data_2312655
loop_
_publ_author_name
'Blockhaus, Tobias'
'S&#xfc;nkel, Karlheinz'

_publ_section_title
;
 Molecular and crystal structures of six poly(arylsulfinyl)- and
 poly(arylsulfanyl)ferrocenes.
;
_journal_coeditor_code UX3008
_journal_issue 'Pt 11'
_journal_name_full 'Acta crystallographica. Section C, Structural chemistry'
_journal_page_first 716
_journal_page_last 727
_journal_paper_doi 10.1107/S2053229624009318
_journal_volume 80
_journal_year 2024
_chemical_formula_iupac '[Fe (C5 H5) (C26 H23 O3 S3)]'
_chemical_formula_moiety 'C31 H28 Fe O3 S3'
_chemical_formula_sum 'C31 H28 Fe O3 S3'
_chemical_formula_weight 600.56
_chemical_name_systematic
;
1,2,3-Tris[(4-methylbenzene)sulfinyl]ferrocene
;
_space_group_crystal_system triclinic
_space_group_IT_number 1
_space_group_name_Hall 'P 1'
_space_group_name_H-M_alt 'P 1'
_atom_sites_solution_hydrogens geom
_atom_sites_solution_primary dual
_audit_creation_method SHELXL-2019/3
_cell_angle_alpha 93.379(2)
_cell_angle_beta 91.120(2)
_cell_angle_gamma 98.051(2)
_cell_formula_units_Z 2
_cell_length_a 7.8298(5)
_cell_length_b 9.8573(6)
_cell_length_c 17.4937(11)
_cell_measurement_reflns_used 9984
_cell_measurement_temperature 110(2)
_cell_measurement_theta_max 26.7546
_cell_measurement_theta_min 2.6283
_cell_volume 1334.02(14)
_computing_cell_refinement
;
APEX2 (Bruker, 2011)
;
_computing_data_collection
;
APEX2 (Bruker, 2011)
;
_computing_data_reduction
;
SAINT (Bruker, 2011)
;
_computing_molecular_graphics
;
ORTEP-3 for Windows (Farrugia, 2012) and Mercury (Macrae <i>et al.</i>,
2020)
;
_computing_publication_material
;
PLATON (Spek, 2020)
;
_computing_structure_refinement
;
SHELXL2019 (Sheldrick, 2015<i>b</i>)
;
_computing_structure_solution
;
SHELXT2014 (Sheldrick, 2015<i>a</i>)
;
_diffrn_ambient_temperature 110(2)
_diffrn_detector_area_resol_mean 7.3910
_diffrn_measured_fraction_theta_full 0.998
_diffrn_measured_fraction_theta_max 0.997
_diffrn_measurement_device_type 'Bruker D8 VENTURE'
_diffrn_measurement_method 'mix of omega and phi scans'
_diffrn_radiation_type MoK\a
_diffrn_radiation_wavelength 0.71073
_diffrn_reflns_av_R_equivalents 0.0301
_diffrn_reflns_av_unetI/netI 0.0556
_diffrn_reflns_limit_h_max 9
_diffrn_reflns_limit_h_min -9
_diffrn_reflns_limit_k_max 12
_diffrn_reflns_limit_k_min -12
_diffrn_reflns_limit_l_max 22
_diffrn_reflns_limit_l_min -22
_diffrn_reflns_number 21012
_diffrn_reflns_theta_full 25.242
_diffrn_reflns_theta_max 26.761
_diffrn_reflns_theta_min 3.229
_diffrn_source 'rotating anode generator'
_exptl_absorpt_coefficient_mu 0.833
_exptl_absorpt_correction_T_max 0.8620
_exptl_absorpt_correction_T_min 0.8093
_exptl_absorpt_correction_type multi-scan
_exptl_absorpt_process_details
;
(SADABS; Krause <i>et al.</i>,  2015)
;
_exptl_crystal_colour yellow
_exptl_crystal_density_diffrn 1.495
_exptl_crystal_density_method 'not measured'
_exptl_crystal_description rod
_exptl_crystal_F_000 624
_exptl_crystal_size_max 0.100
_exptl_crystal_size_mid 0.030
_exptl_crystal_size_min 0.020
_refine_diff_density_max 0.411
_refine_diff_density_min -0.297
_refine_ls_abs_structure_details
;
Flack <i>x</i> determined using 4237 quotients [(I+)-(I-)]/[(I+)+(I-)]
(Parsons <i>et al.</i>,  2013)
;
_refine_ls_abs_structure_Flack 0.014(8)
_refine_ls_extinction_method none
_refine_ls_goodness_of_fit_ref 1.021
_refine_ls_hydrogen_treatment constr
_refine_ls_matrix_type full
_refine_ls_number_parameters 691
_refine_ls_number_reflns 10957
_refine_ls_number_restraints 6
_refine_ls_restrained_S_all 1.020
_refine_ls_R_factor_all 0.0404
_refine_ls_R_factor_gt 0.0339
_refine_ls_shift/su_max 0.000
_refine_ls_shift/su_mean 0.000
_refine_ls_structure_factor_coef Fsqd
_refine_ls_weighting_details 'w=1/[\s^2^(Fo^2^)+(0.0317P)^2^] where P=(Fo^2^+2Fc^2^)/3'
_refine_ls_weighting_scheme calc
_refine_ls_wR_factor_gt 0.0705
_refine_ls_wR_factor_ref 0.0731
_reflns_number_gt 9889
_reflns_number_total 10957
_reflns_threshold_expression 'I > 2\s(I)'
_cod_data_source_file ux3008.cif
_cod_data_source_block comp_3a
_cod_depositor_comments 'Adding full bibliography for 2312653--2312658.cif.'
_cod_database_code 2312655
_shelx_space_group_comment
;
The symmetry employed for this shelxl refinement is uniquely defined
by the following loop, which should always be used as a source of
symmetry information in preference to the above space-group names.
They are only intended as comments.
;
_shelx_estimated_absorpt_t_min 0.921
_shelx_estimated_absorpt_t_max 0.984

loop_
_space_group_symop_operation_xyz
'x, y, z'

loop_
_atom_site_type_symbol
_atom_site_label
_atom_site_fract_x
_atom_site_fract_y
_atom_site_fract_z
_atom_site_U_iso_or_equiv
_atom_site_adp_type
_atom_site_calc_flag
_atom_site_occupancy
_atom_site_disorder_assembly
_atom_site_disorder_group
C C10 0.1204(5) 0.4872(4) 0.7716(2) 0.0146(9) Uani d 1 . .
C C11 0.1901(5) 0.6032(4) 0.7304(3) 0.0152(9) Uani d 1 . .
C C12 0.1459(5) 0.5703(4) 0.6503(2) 0.0144(9) Uani d 1 . .
C C13 0.0483(5) 0.4365(4) 0.6435(2) 0.0163(9) Uani d 1 . .
H H13 0.001425 0.389403 0.597194 0.020 Uiso calc 1 . .
C C14 0.0331(5) 0.3861(4) 0.7171(2) 0.0177(9) Uani d 1 . .
H H14 -0.025542 0.298998 0.728642 0.021 Uiso calc 1 . .
C C15 0.5100(6) 0.4451(5) 0.6326(3) 0.0320(12) Uani d 1 . .
H H15 0.541880 0.506754 0.593906 0.038 Uiso calc 1 . .
C C16 0.4148(6) 0.3109(5) 0.6210(3) 0.0280(11) Uani d 1 . .
H H16 0.372661 0.266574 0.573278 0.034 Uiso calc 1 . .
C C17 0.3944(6) 0.2554(5) 0.6946(3) 0.0249(11) Uani d 1 . .
H H17 0.335265 0.167463 0.704134 0.030 Uiso calc 1 . .
C C18 0.4765(6) 0.3526(5) 0.7502(3) 0.0281(11) Uani d 1 . .
H H18 0.483000 0.342191 0.803815 0.034 Uiso calc 1 . .
C C19 0.5482(6) 0.4698(5) 0.7115(3) 0.0330(13) Uani d 1 . .
H H19 0.611472 0.551262 0.735189 0.040 Uiso calc 1 . .
C C20 0.7945(5) 0.4645(4) 0.2338(2) 0.0165(9) Uani d 1 . .
C C21 0.7460(5) 0.3562(4) 0.2845(2) 0.0145(9) Uani d 1 . .
C C22 0.8068(5) 0.4057(4) 0.3598(2) 0.0158(9) Uani d 1 . .
C C23 0.8958(5) 0.5417(4) 0.3558(2) 0.0164(9) Uani d 1 . .
H H23 0.950781 0.598275 0.397587 0.020 Uiso calc 1 . .
C C24 0.8879(6) 0.5773(4) 0.2788(2) 0.0181(9) Uani d 1 . .
H H24 0.936670 0.662280 0.260123 0.022 Uiso calc 1 . .
C C25 0.3816(7) 0.4812(6) 0.3168(5) 0.0571(17) Uani d 1 . .
H H25 0.317397 0.393668 0.303382 0.068 Uiso calc 1 . .
C C26 0.4406(7) 0.5310(6) 0.3900(4) 0.0381(13) Uani d 1 . .
H H26 0.422934 0.483655 0.435529 0.046 Uiso calc 1 . .
C C27 0.5288(7) 0.6604(5) 0.3850(3) 0.0306(12) Uani d 1 . .
H H27 0.582699 0.717074 0.426966 0.037 Uiso calc 1 . .
C C28 0.5274(7) 0.6962(6) 0.3099(3) 0.0400(13) Uani d 1 . .
H H28 0.579445 0.780481 0.291466 0.048 Uiso calc 1 . .
C C29 0.4348(7) 0.5850(7) 0.2655(3) 0.0535(15) Uani d 1 . .
H H29 0.412260 0.580170 0.211748 0.064 Uiso calc 1 . .
C C111 0.0024(6) 0.5737(5) 0.9060(3) 0.0184(9) Uani d 1 . .
C C112 -0.1765(6) 0.5364(5) 0.8954(3) 0.0259(10) Uani d 1 . .
H H112 -0.222008 0.451152 0.869561 0.031 Uiso calc 1 . .
C C113 -0.2851(6) 0.6252(5) 0.9230(3) 0.0297(11) Uani d 1 . .
H H113 -0.406197 0.601295 0.914841 0.036 Uiso calc 1 . .
C C114 -0.2217(6) 0.7484(5) 0.9622(3) 0.0278(11) Uani d 1 . .
C C115 -0.0447(6) 0.7834(5) 0.9735(3) 0.0266(11) Uani d 1 . .
H H115 0.000007 0.868071 1.000154 0.032 Uiso calc 1 . .
C C116 0.0679(6) 0.6957(5) 0.9460(3) 0.0227(10) Uani d 1 . .
H H116 0.188800 0.719395 0.954675 0.027 Uiso calc 1 . .
C C117 -0.3443(7) 0.8412(5) 0.9942(3) 0.0403(13) Uani d 1 . .
H H11A -0.393215 0.805248 1.041329 0.060 Uiso calc 1 . .
H H11B -0.437518 0.844847 0.956498 0.060 Uiso calc 1 . .
H H11C -0.281841 0.933714 1.005557 0.060 Uiso calc 1 . .
C C121 0.1312(6) 0.8543(5) 0.7852(3) 0.0161(9) Uani d 1 . .
C C122 0.1768(6) 0.9842(5) 0.8205(3) 0.0215(10) Uani d 1 . .
H H122 0.294303 1.016717 0.833711 0.026 Uiso calc 1 . .
C C123 0.0517(6) 1.0664(4) 0.8365(3) 0.0216(10) Uani d 1 . .
H H123 0.084048 1.156089 0.859705 0.026 Uiso calc 1 . .
C C124 -0.1218(6) 1.0194(4) 0.8190(3) 0.0218(10) Uani d 1 . .
C C125 -0.1664(6) 0.8879(4) 0.7839(2) 0.0208(10) Uani d 1 . .
H H125 -0.283838 0.854543 0.771129 0.025 Uiso calc 1 . .
C C126 -0.0403(6) 0.8060(4) 0.7676(2) 0.0185(9) Uani d 1 . .
H H126 -0.071630 0.716239 0.744269 0.022 Uiso calc 1 . .
C C127 -0.2595(6) 1.1085(5) 0.8382(3) 0.0322(11) Uani d 1 . .
H H12A -0.286268 1.156969 0.793104 0.048 Uiso calc 1 . .
H H12B -0.217551 1.175416 0.880374 0.048 Uiso calc 1 . .
H H12C -0.363921 1.050725 0.853528 0.048 Uiso calc 1 . .
C C131 0.0492(5) 0.7820(4) 0.5786(2) 0.0146(9) Uani d 1 . .
C C132 0.1070(6) 0.9201(4) 0.5943(2) 0.0179(9) Uani d 1 . .
H H132 0.227092 0.952500 0.598314 0.021 Uiso calc 1 . .
C C133 -0.0130(6) 1.0112(5) 0.6042(3) 0.0201(10) Uani d 1 . .
H H133 0.026110 1.106158 0.614836 0.024 Uiso calc 1 . .
C C134 -0.1887(6) 0.9650(5) 0.5986(3) 0.0195(10) Uani d 1 . .
C C135 -0.2436(6) 0.8235(5) 0.5816(3) 0.0193(10) Uani d 1 . .
H H135 -0.363480 0.790117 0.577211 0.023 Uiso calc 1 . .
C C136 -0.1258(6) 0.7338(5) 0.5712(3) 0.0187(9) Uani d 1 . .
H H136 -0.163946 0.639081 0.559089 0.022 Uiso calc 1 . .
C C137 -0.3196(6) 1.0621(5) 0.6108(3) 0.0258(11) Uani d 1 . .
H H13A -0.261851 1.150494 0.633210 0.039 Uiso calc 1 . .
H H13B -0.407527 1.023268 0.645534 0.039 Uiso calc 1 . .
H H13C -0.374450 1.075608 0.561503 0.039 Uiso calc 1 . .
C C211 0.9168(6) 0.4012(5) 0.0960(3) 0.0225(11) Uani d 1 . .
C C212 0.8883(7) 0.2692(5) 0.0613(3) 0.0254(11) Uani d 1 . .
H H212 0.776015 0.217958 0.057818 0.030 Uiso calc 1 . .
C C213 1.0294(6) 0.2147(5) 0.0319(3) 0.0271(11) Uani d 1 . .
H H213 1.012196 0.124716 0.007820 0.033 Uiso calc 1 . .
C C214 1.1936(6) 0.2872(5) 0.0365(3) 0.0312(11) Uani d 1 . .
C C215 1.2172(6) 0.4208(5) 0.0703(3) 0.0323(11) Uani d 1 . .
H H215 1.328823 0.473267 0.072361 0.039 Uiso calc 1 . .
C C216 1.0792(6) 0.4771(5) 0.1006(3) 0.0297(11) Uani d 1 . .
H H216 1.096071 0.567256 0.124478 0.036 Uiso calc 1 . .
C C217 1.3488(7) 0.2247(6) 0.0065(3) 0.0419(13) Uani d 1 . .
H H21A 1.432511 0.222550 0.048626 0.063 Uiso calc 1 . .
H H21B 1.402815 0.280489 -0.033420 0.063 Uiso calc 1 . .
H H21C 1.310670 0.131074 -0.014994 0.063 Uiso calc 1 . .
C C221 0.8352(5) 0.1160(4) 0.2279(3) 0.0166(9) Uani d 1 . .
C C222 0.8029(6) -0.0183(4) 0.1950(3) 0.0200(10) Uani d 1 . .
H H222 0.688134 -0.064583 0.189163 0.024 Uiso calc 1 . .
C C223 0.9408(6) -0.0830(4) 0.1712(3) 0.0221(10) Uani d 1 . .
H H223 0.918562 -0.173452 0.147848 0.026 Uiso calc 1 . .
C C224 1.1094(6) -0.0198(4) 0.1803(2) 0.0205(9) Uani d 1 . .
C C225 1.1391(6) 0.1146(4) 0.2142(2) 0.0208(9) Uani d 1 . .
H H225 1.253951 0.160407 0.220799 0.025 Uiso calc 1 . .
C C226 1.0032(5) 0.1811(4) 0.2381(2) 0.0174(9) Uani d 1 . .
H H226 1.025335 0.271439 0.261548 0.021 Uiso calc 1 . .
C C227 1.2580(6) -0.0914(5) 0.1553(3) 0.0310(11) Uani d 1 . .
H H22A 1.301832 -0.136168 0.198653 0.046 Uiso calc 1 . .
H H22B 1.350057 -0.024143 0.137092 0.046 Uiso calc 1 . .
H H22C 1.218962 -0.160574 0.113757 0.046 Uiso calc 1 . .
C C231 0.9079(6) 0.1957(4) 0.4319(2) 0.0157(9) Uani d 1 . .
C C232 0.8353(6) 0.0601(5) 0.4143(3) 0.0196(10) Uani d 1 . .
H H232 0.713672 0.034660 0.411910 0.023 Uiso calc 1 . .
C C233 0.9446(6) -0.0366(5) 0.4003(3) 0.0222(10) Uani d 1 . .
H H233 0.896784 -0.129568 0.388207 0.027 Uiso calc 1 . .
C C234 1.1222(6) -0.0012(5) 0.4036(3) 0.0197(10) Uani d 1 . .
C C235 1.1914(6) 0.1349(5) 0.4228(3) 0.0215(10) Uani d 1 . .
H H235 1.313049 0.160346 0.425582 0.026 Uiso calc 1 . .
C C236 1.0845(6) 0.2333(5) 0.4378(3) 0.0201(10) Uani d 1 . .
H H236 1.132080 0.325546 0.452057 0.024 Uiso calc 1 . .
C C237 1.2399(7) -0.1067(5) 0.3873(3) 0.0336(13) Uani d 1 . .
H H23A 1.181428 -0.197458 0.398811 0.050 Uiso calc 1 . .
H H23B 1.345357 -0.083894 0.419275 0.050 Uiso calc 1 . .
H H23C 1.269744 -0.107678 0.333131 0.050 Uiso calc 1 . .
O O11 0.3203(4) 0.5191(3) 0.89684(17) 0.0292(7) Uani d 1 . .
O O12 0.4075(4) 0.8210(3) 0.70414(17) 0.0241(7) Uani d 1 . .
O O13 0.1400(4) 0.5650(3) 0.50279(15) 0.0198(6) Uani d 1 . .
O O21 0.7628(4) 0.6220(3) 0.12303(17) 0.0290(8) Uani d 1 . .
O O22 0.5511(4) 0.2025(3) 0.18061(16) 0.0245(7) Uani d 1 . .
O O23 0.5909(4) 0.2519(3) 0.44638(17) 0.0236(7) Uani d 1 . .
S S11 0.14271(14) 0.45895(11) 0.87060(6) 0.0206(2) Uani d 1 . .
S S12 0.30955(13) 0.75906(10) 0.76915(6) 0.0165(2) Uani d 1 . .
S S13 0.20447(13) 0.66475(10) 0.56810(6) 0.0157(2) Uani d 1 . .
S S21 0.73480(15) 0.47210(11) 0.13514(6) 0.0212(2) Uani d 1 . .
S S22 0.64492(13) 0.18842(10) 0.25434(6) 0.0177(2) Uani d 1 . .
S S23 0.77031(13) 0.32518(11) 0.44833(6) 0.0174(2) Uani d 1 . .
Fe Fe1 0.28755(6) 0.43306(5) 0.69293(3) 0.01587(14) Uani d 1 . .
Fe Fe2 0.64410(7) 0.52532(5) 0.31808(3) 0.01766(15) Uani d 1 . .

loop_
_atom_site_aniso_label
_atom_site_aniso_U_11
_atom_site_aniso_U_22
_atom_site_aniso_U_33
_atom_site_aniso_U_12
_atom_site_aniso_U_13
_atom_site_aniso_U_23
C10 0.016(2) 0.017(2) 0.012(2) 0.0072(17) -0.0007(16) -0.0022(16)
C11 0.016(2) 0.012(2) 0.018(2) 0.0044(18) -0.0003(18) -0.0008(18)
C12 0.013(2) 0.0150(19) 0.016(2) 0.0069(17) -0.0006(16) 0.0004(17)
C13 0.016(2) 0.017(2) 0.016(2) 0.0037(17) -0.0009(17) -0.0019(17)
C14 0.018(2) 0.016(2) 0.019(2) 0.0029(18) 0.0005(17) -0.0020(17)
C15 0.021(2) 0.033(3) 0.047(3) 0.014(2) 0.013(2) 0.015(3)
C16 0.027(3) 0.034(3) 0.027(3) 0.019(2) 0.002(2) -0.001(2)
C17 0.030(3) 0.019(2) 0.029(3) 0.013(2) 0.002(2) 0.001(2)
C18 0.027(2) 0.037(3) 0.026(3) 0.022(2) -0.003(2) 0.004(2)
C19 0.016(2) 0.024(3) 0.058(4) 0.008(2) -0.010(2) -0.007(2)
C20 0.015(2) 0.016(2) 0.019(2) 0.0024(18) 0.0009(17) 0.0018(17)
C21 0.010(2) 0.016(2) 0.017(2) 0.0022(18) 0.0005(17) 0.0007(18)
C22 0.018(2) 0.017(2) 0.014(2) 0.0073(18) 0.0024(17) 0.0018(17)
C23 0.015(2) 0.015(2) 0.019(2) 0.0022(17) -0.0027(17) -0.0008(17)
C24 0.021(2) 0.016(2) 0.018(2) 0.0009(18) 0.0012(18) 0.0055(17)
C25 0.016(3) 0.043(3) 0.109(5) 0.009(2) -0.004(3) -0.029(3)
C26 0.029(3) 0.042(3) 0.048(4) 0.017(3) 0.019(3) 0.008(3)
C27 0.031(3) 0.034(3) 0.030(3) 0.019(2) 0.005(2) -0.005(2)
C28 0.041(3) 0.038(3) 0.049(4) 0.028(2) 0.011(3) 0.014(2)
C29 0.040(3) 0.095(4) 0.034(3) 0.052(3) -0.018(2) -0.020(2)
C111 0.020(2) 0.021(2) 0.013(2) 0.0006(19) 0.0020(18) 0.0004(17)
C112 0.022(2) 0.030(2) 0.022(2) -0.004(2) -0.0031(19) -0.004(2)
C113 0.020(2) 0.041(3) 0.028(3) 0.003(2) 0.0022(19) 0.002(2)
C114 0.034(3) 0.037(3) 0.015(2) 0.011(2) 0.003(2) 0.008(2)
C115 0.037(3) 0.020(2) 0.022(2) 0.001(2) -0.001(2) 0.0010(19)
C116 0.025(2) 0.024(2) 0.017(2) -0.002(2) -0.0010(19) 0.0018(19)
C117 0.047(3) 0.044(3) 0.033(3) 0.017(3) 0.006(3) 0.004(2)
C121 0.019(2) 0.018(2) 0.012(2) 0.0019(17) 0.0012(16) 0.0029(16)
C122 0.022(2) 0.021(2) 0.021(2) -0.0010(19) 0.0000(19) 0.0027(19)
C123 0.030(3) 0.012(2) 0.022(2) 0.0006(19) 0.003(2) 0.0035(18)
C124 0.026(2) 0.022(2) 0.020(2) 0.008(2) 0.0048(19) 0.0062(18)
C125 0.017(2) 0.025(2) 0.021(2) 0.0034(19) 0.0013(17) 0.0063(19)
C126 0.025(2) 0.015(2) 0.015(2) 0.0019(19) 0.0003(18) 0.0017(17)
C127 0.035(3) 0.029(3) 0.035(3) 0.014(2) 0.010(2) 0.004(2)
C131 0.015(2) 0.018(2) 0.012(2) 0.0054(18) 0.0000(16) 0.0022(17)
C132 0.020(2) 0.018(2) 0.015(2) -0.0003(19) 0.0014(18) 0.0021(18)
C133 0.028(3) 0.015(2) 0.018(2) 0.0052(19) 0.0023(19) 0.0030(18)
C134 0.023(2) 0.022(2) 0.015(2) 0.009(2) -0.0007(18) 0.0030(18)
C135 0.014(2) 0.024(2) 0.020(2) 0.0028(19) -0.0023(18) 0.0029(19)
C136 0.022(2) 0.017(2) 0.017(2) 0.0026(19) -0.0020(18) -0.0007(18)
C137 0.028(3) 0.022(2) 0.030(3) 0.011(2) 0.005(2) 0.005(2)
C211 0.029(3) 0.027(2) 0.010(2) -0.004(2) -0.0018(19) 0.0034(18)
C212 0.031(3) 0.027(2) 0.017(2) -0.001(2) -0.002(2) 0.000(2)
C213 0.039(3) 0.024(2) 0.018(2) 0.004(2) 0.001(2) 0.0002(19)
C214 0.035(3) 0.046(3) 0.015(2) 0.014(2) 0.000(2) 0.004(2)
C215 0.027(3) 0.045(3) 0.022(2) -0.005(2) -0.004(2) -0.002(2)
C216 0.033(3) 0.033(3) 0.021(2) -0.002(2) 0.001(2) -0.001(2)
C217 0.035(3) 0.064(4) 0.029(3) 0.018(3) 0.001(2) 0.001(3)
C221 0.020(2) 0.015(2) 0.015(2) 0.0024(18) 0.0032(18) 0.0031(17)
C222 0.022(2) 0.016(2) 0.020(2) -0.0020(19) 0.0007(19) -0.0017(18)
C223 0.032(3) 0.012(2) 0.022(2) 0.0021(19) 0.003(2) -0.0020(17)
C224 0.025(2) 0.023(2) 0.014(2) 0.0077(19) 0.0003(17) -0.0023(18)
C225 0.020(2) 0.021(2) 0.022(2) 0.0024(18) -0.0006(18) -0.0019(18)
C226 0.018(2) 0.014(2) 0.019(2) -0.0009(18) -0.0029(18) -0.0030(17)
C227 0.030(3) 0.024(2) 0.041(3) 0.012(2) -0.001(2) -0.005(2)
C231 0.020(2) 0.015(2) 0.013(2) 0.0048(18) -0.0002(17) 0.0029(17)
C232 0.017(2) 0.023(2) 0.019(2) 0.0035(19) 0.0024(18) 0.0020(19)
C233 0.031(3) 0.016(2) 0.020(2) 0.002(2) 0.001(2) 0.0026(18)
C234 0.024(2) 0.021(2) 0.016(2) 0.008(2) 0.0032(18) 0.0026(18)
C235 0.018(2) 0.025(2) 0.022(2) 0.003(2) -0.0005(19) 0.0019(19)
C236 0.020(2) 0.017(2) 0.023(2) -0.0027(19) 0.0003(19) 0.0018(19)
C237 0.039(3) 0.028(3) 0.037(3) 0.016(2) 0.007(2) 0.005(2)
O11 0.0201(16) 0.045(2) 0.0213(16) 0.0033(15) -0.0059(13) -0.0007(14)
O12 0.0193(15) 0.0202(15) 0.0320(17) -0.0004(13) 0.0076(13) 0.0005(13)
O13 0.0262(16) 0.0209(15) 0.0124(14) 0.0063(13) 0.0003(12) -0.0043(12)
O21 0.046(2) 0.0176(15) 0.0228(17) 0.0024(15) -0.0072(15) 0.0057(13)
O22 0.0220(15) 0.0243(15) 0.0258(16) 0.0014(13) -0.0083(13) -0.0015(13)
O23 0.0133(15) 0.0303(17) 0.0280(17) 0.0023(13) 0.0063(13) 0.0088(14)
S11 0.0227(6) 0.0239(6) 0.0156(5) 0.0034(5) -0.0008(4) 0.0037(4)
S12 0.0144(5) 0.0158(5) 0.0187(5) 0.0022(4) -0.0018(4) -0.0028(4)
S13 0.0172(5) 0.0163(5) 0.0145(5) 0.0052(4) 0.0017(4) 0.0007(4)
S21 0.0286(6) 0.0178(5) 0.0166(5) 0.0015(5) -0.0043(5) 0.0019(4)
S22 0.0154(5) 0.0163(5) 0.0204(6) -0.0007(4) -0.0004(4) -0.0003(4)
S23 0.0167(5) 0.0206(5) 0.0161(5) 0.0052(4) 0.0019(4) 0.0032(4)
Fe1 0.0171(3) 0.0149(3) 0.0166(3) 0.0060(3) -0.0003(3) 0.0003(3)
Fe2 0.0164(3) 0.0178(3) 0.0196(3) 0.0063(3) -0.0009(3) -0.0008(3)

loop_
_atom_type_symbol
_atom_type_description
_atom_type_scat_dispersion_real
_atom_type_scat_dispersion_imag
_atom_type_scat_source
C C 0.0033 0.0016 'International Tables Vol C Tables 4.2.6.8 and 6.1.1.4'
H H 0.0000 0.0000 'International Tables Vol C Tables 4.2.6.8 and 6.1.1.4'
O O 0.0106 0.0060 'International Tables Vol C Tables 4.2.6.8 and 6.1.1.4'
S S 0.1246 0.1234 'International Tables Vol C Tables 4.2.6.8 and 6.1.1.4'
Fe Fe 0.3463 0.8444 'International Tables Vol C Tables 4.2.6.8 and 6.1.1.4'

loop_
_geom_angle_atom_site_label_1
_geom_angle_atom_site_label_2
_geom_angle_atom_site_label_3
_geom_angle_site_symmetry_1
_geom_angle_site_symmetry_3
_geom_angle
_geom_angle_publ_flag
C14 C10 C11 . . 107.6(4) ?
C14 C10 S11 . . 122.9(3) ?
C11 C10 S11 . . 129.4(3) ?
C14 C10 Fe1 . . 70.2(3) ?
C11 C10 Fe1 . . 69.2(2) ?
S11 C10 Fe1 . . 122.9(2) ?
C10 C11 C12 . . 107.4(3) ?
C10 C11 S12 . . 127.2(3) ?
C12 C11 S12 . . 125.5(3) ?
C10 C11 Fe1 . . 69.1(2) ?
C12 C11 Fe1 . . 69.5(2) ?
S12 C11 Fe1 . . 126.4(2) ?
C13 C12 C11 . . 107.8(4) ?
C13 C12 S13 . . 121.8(3) ?
C11 C12 S13 . . 130.3(3) ?
C13 C12 Fe1 . . 70.4(2) ?
C11 C12 Fe1 . . 68.7(2) ?
S13 C12 Fe1 . . 123.6(2) ?
C14 C13 C12 . . 108.3(4) ?
C14 C13 Fe1 . . 69.3(2) ?
C12 C13 Fe1 . . 68.7(2) ?
C14 C13 H13 . . 125.8 ?
C12 C13 H13 . . 125.8 ?
Fe1 C13 H13 . . 127.7 ?
C13 C14 C10 . . 108.9(4) ?
C13 C14 Fe1 . . 70.4(3) ?
C10 C14 Fe1 . . 68.6(2) ?
C13 C14 H14 . . 125.5 ?
C10 C14 H14 . . 125.5 ?
Fe1 C14 H14 . . 127.1 ?
C19 C15 C16 . . 107.8(4) ?
C19 C15 Fe1 . . 69.5(3) ?
C16 C15 Fe1 . . 70.1(3) ?
C19 C15 H15 . . 126.1 ?
C16 C15 H15 . . 126.1 ?
Fe1 C15 H15 . . 125.9 ?
C15 C16 C17 . . 107.3(5) ?
C15 C16 Fe1 . . 69.3(3) ?
C17 C16 Fe1 . . 69.1(3) ?
C15 C16 H16 . . 126.4 ?
C17 C16 H16 . . 126.4 ?
Fe1 C16 H16 . . 126.8 ?
C18 C17 C16 . . 108.7(4) ?
C18 C17 Fe1 . . 70.0(3) ?
C16 C17 Fe1 . . 70.0(3) ?
C18 C17 H17 . . 125.7 ?
C16 C17 H17 . . 125.7 ?
Fe1 C17 H17 . . 125.9 ?
C17 C18 C19 . . 107.4(4) ?
C17 C18 Fe1 . . 69.9(3) ?
C19 C18 Fe1 . . 69.3(3) ?
C17 C18 H18 . . 126.3 ?
C19 C18 H18 . . 126.3 ?
Fe1 C18 H18 . . 126.1 ?
C15 C19 C18 . . 108.8(4) ?
C15 C19 Fe1 . . 70.2(3) ?
C18 C19 Fe1 . . 69.9(3) ?
C15 C19 H19 . . 125.6 ?
C18 C19 H19 . . 125.6 ?
Fe1 C19 H19 . . 126.0 ?
C24 C20 C21 . . 107.3(4) ?
C24 C20 S21 . . 123.6(3) ?
C21 C20 S21 . . 128.8(3) ?
C24 C20 Fe2 . . 70.5(3) ?
C21 C20 Fe2 . . 68.6(2) ?
S21 C20 Fe2 . . 121.2(2) ?
C22 C21 C20 . . 107.6(3) ?
C22 C21 S22 . . 127.6(3) ?
C20 C21 S22 . . 124.6(3) ?
C22 C21 Fe2 . . 69.2(2) ?
C20 C21 Fe2 . . 69.4(2) ?
S22 C21 Fe2 . . 130.7(2) ?
C21 C22 C23 . . 108.3(4) ?
C21 C22 S23 . . 128.7(3) ?
C23 C22 S23 . . 122.8(3) ?
C21 C22 Fe2 . . 69.3(2) ?
C23 C22 Fe2 . . 70.9(2) ?
S23 C22 Fe2 . . 122.0(2) ?
C24 C23 C22 . . 108.0(4) ?
C24 C23 Fe2 . . 69.8(2) ?
C22 C23 Fe2 . . 67.9(2) ?
C24 C23 H23 . . 126.0 ?
C22 C23 H23 . . 126.0 ?
Fe2 C23 H23 . . 127.9 ?
C23 C24 C20 . . 108.8(4) ?
C23 C24 Fe2 . . 69.8(2) ?
C20 C24 Fe2 . . 68.4(2) ?
C23 C24 H24 . . 125.6 ?
C20 C24 H24 . . 125.6 ?
Fe2 C24 H24 . . 127.8 ?
C26 C25 C29 . . 107.7(5) ?
C26 C25 Fe2 . . 70.7(3) ?
C29 C25 Fe2 . . 69.5(3) ?
C26 C25 H25 . . 126.1 ?
C29 C25 H25 . . 126.1 ?
Fe2 C25 H25 . . 125.3 ?
C27 C26 C25 . . 108.1(5) ?
C27 C26 Fe2 . . 69.8(3) ?
C25 C26 Fe2 . . 69.6(3) ?
C27 C26 H26 . . 125.9 ?
C25 C26 H26 . . 125.9 ?
Fe2 C26 H26 . . 126.2 ?
C26 C27 C28 . . 109.8(5) ?
C26 C27 Fe2 . . 71.0(3) ?
C28 C27 Fe2 . . 70.1(3) ?
C26 C27 H27 . . 125.1 ?
C28 C27 H27 . . 125.1 ?
Fe2 C27 H27 . . 125.4 ?
C27 C28 C29 . . 107.6(5) ?
C27 C28 Fe2 . . 70.3(3) ?
C29 C28 Fe2 . . 69.8(3) ?
C27 C28 H28 . . 126.2 ?
C29 C28 H28 . . 126.2 ?
Fe2 C28 H28 . . 125.3 ?
C28 C29 C25 . . 106.7(5) ?
C28 C29 Fe2 . . 69.7(3) ?
C25 C29 Fe2 . . 69.6(3) ?
C28 C29 H29 . . 126.7 ?
C25 C29 H29 . . 126.7 ?
Fe2 C29 H29 . . 125.6 ?
C116 C111 C112 . . 120.3(4) ?
C116 C111 S11 . . 120.6(4) ?
C112 C111 S11 . . 119.1(3) ?
C113 C112 C111 . . 119.0(4) ?
C113 C112 H112 . . 120.5 ?
C111 C112 H112 . . 120.5 ?
C112 C113 C114 . . 121.4(4) ?
C112 C113 H113 . . 119.3 ?
C114 C113 H113 . . 119.3 ?
C113 C114 C115 . . 119.1(5) ?
C113 C114 C117 . . 120.1(4) ?
C115 C114 C117 . . 120.7(5) ?
C114 C115 C116 . . 120.6(4) ?
C114 C115 H115 . . 119.7 ?
C116 C115 H115 . . 119.7 ?
C111 C116 C115 . . 119.5(4) ?
C111 C116 H116 . . 120.2 ?
C115 C116 H116 . . 120.2 ?
C114 C117 H11A . . 109.5 ?
C114 C117 H11B . . 109.5 ?
H11A C117 H11B . . 109.5 ?
C114 C117 H11C . . 109.5 ?
H11A C117 H11C . . 109.5 ?
H11B C117 H11C . . 109.5 ?
C126 C121 C122 . . 120.0(4) ?
C126 C121 S12 . . 125.4(4) ?
C122 C121 S12 . . 114.6(3) ?
C123 C122 C121 . . 120.0(4) ?
C123 C122 H122 . . 120.0 ?
C121 C122 H122 . . 120.0 ?
C122 C123 C124 . . 120.8(4) ?
C122 C123 H123 . . 119.6 ?
C124 C123 H123 . . 119.6 ?
C123 C124 C125 . . 118.7(4) ?
C123 C124 C127 . . 120.8(4) ?
C125 C124 C127 . . 120.6(4) ?
C126 C125 C124 . . 120.3(4) ?
C126 C125 H125 . . 119.8 ?
C124 C125 H125 . . 119.8 ?
C121 C126 C125 . . 120.2(4) ?
C121 C126 H126 . . 119.9 ?
C125 C126 H126 . . 119.9 ?
C124 C127 H12A . . 109.5 ?
C124 C127 H12B . . 109.5 ?
H12A C127 H12B . . 109.5 ?
C124 C127 H12C . . 109.5 ?
H12A C127 H12C . . 109.5 ?
H12B C127 H12C . . 109.5 ?
C132 C131 C136 . . 120.9(4) ?
C132 C131 S13 . . 119.0(3) ?
C136 C131 S13 . . 120.1(3) ?
C131 C132 C133 . . 119.2(4) ?
C131 C132 H132 . . 120.4 ?
C133 C132 H132 . . 120.4 ?
C134 C133 C132 . . 120.9(4) ?
C134 C133 H133 . . 119.6 ?
C132 C133 H133 . . 119.6 ?
C133 C134 C135 . . 118.5(4) ?
C133 C134 C137 . . 121.4(4) ?
C135 C134 C137 . . 120.2(4) ?
C136 C135 C134 . . 120.7(4) ?
C136 C135 H135 . . 119.6 ?
C134 C135 H135 . . 119.6 ?
C135 C136 C131 . . 119.7(4) ?
C135 C136 H136 . . 120.1 ?
C131 C136 H136 . . 120.1 ?
C134 C137 H13A . . 109.5 ?
C134 C137 H13B . . 109.5 ?
H13A C137 H13B . . 109.5 ?
C134 C137 H13C . . 109.5 ?
H13A C137 H13C . . 109.5 ?
H13B C137 H13C . . 109.5 ?
C216 C211 C212 . . 121.5(5) ?
C216 C211 S21 . . 120.3(4) ?
C212 C211 S21 . . 118.2(4) ?
C213 C212 C211 . . 117.9(4) ?
C213 C212 H212 . . 121.1 ?
C211 C212 H212 . . 121.1 ?
C214 C213 C212 . . 122.0(5) ?
C214 C213 H213 . . 119.0 ?
C212 C213 H213 . . 119.0 ?
C213 C214 C215 . . 118.7(5) ?
C213 C214 C217 . . 121.7(5) ?
C215 C214 C217 . . 119.6(5) ?
C216 C215 C214 . . 120.5(5) ?
C216 C215 H215 . . 119.8 ?
C214 C215 H215 . . 119.8 ?
C211 C216 C215 . . 119.4(5) ?
C211 C216 H216 . . 120.3 ?
C215 C216 H216 . . 120.3 ?
C214 C217 H21A . . 109.5 ?
C214 C217 H21B . . 109.5 ?
H21A C217 H21B . . 109.5 ?
C214 C217 H21C . . 109.5 ?
H21A C217 H21C . . 109.5 ?
H21B C217 H21C . . 109.5 ?
C226 C221 C222 . . 119.9(4) ?
C226 C221 S22 . . 125.6(3) ?
C222 C221 S22 . . 114.4(3) ?
C223 C222 C221 . . 119.1(4) ?
C223 C222 H222 . . 120.4 ?
C221 C222 H222 . . 120.4 ?
C224 C223 C222 . . 121.9(4) ?
C224 C223 H223 . . 119.0 ?
C222 C223 H223 . . 119.0 ?
C223 C224 C225 . . 118.0(4) ?
C223 C224 C227 . . 121.6(4) ?
C225 C224 C227 . . 120.4(4) ?
C226 C225 C224 . . 120.9(4) ?
C226 C225 H225 . . 119.5 ?
C224 C225 H225 . . 119.5 ?
C225 C226 C221 . . 120.0(4) ?
C225 C226 H226 . . 120.0 ?
C221 C226 H226 . . 120.0 ?
C224 C227 H22A . . 109.5 ?
C224 C227 H22B . . 109.5 ?
H22A C227 H22B . . 109.5 ?
C224 C227 H22C . . 109.5 ?
H22A C227 H22C . . 109.5 ?
H22B C227 H22C . . 109.5 ?
C236 C231 C232 . . 121.3(4) ?
C236 C231 S23 . . 118.9(3) ?
C232 C231 S23 . . 119.8(3) ?
C233 C232 C231 . . 118.4(4) ?
C233 C232 H232 . . 120.8 ?
C231 C232 H232 . . 120.8 ?
C232 C233 C234 . . 121.5(4) ?
C232 C233 H233 . . 119.2 ?
C234 C233 H233 . . 119.2 ?
C233 C234 C235 . . 118.9(4) ?
C233 C234 C237 . . 121.1(4) ?
C235 C234 C237 . . 120.0(4) ?
C236 C235 C234 . . 120.6(4) ?
C236 C235 H235 . . 119.7 ?
C234 C235 H235 . . 119.7 ?
C231 C236 C235 . . 119.2(4) ?
C231 C236 H236 . . 120.4 ?
C235 C236 H236 . . 120.4 ?
C234 C237 H23A . . 109.5 ?
C234 C237 H23B . . 109.5 ?
H23A C237 H23B . . 109.5 ?
C234 C237 H23C . . 109.5 ?
H23A C237 H23C . . 109.5 ?
H23B C237 H23C . . 109.5 ?
O11 S11 C111 . . 106.7(2) ?
O11 S11 C10 . . 107.87(19) ?
C111 S11 C10 . . 97.7(2) ?
O12 S12 C11 . . 105.94(19) ?
O12 S12 C121 . . 106.82(19) ?
C11 S12 C121 . . 98.2(2) ?
O13 S13 C12 . . 102.97(18) ?
O13 S13 C131 . . 106.36(18) ?
C12 S13 C131 . . 96.96(19) ?
O21 S21 C20 . . 103.54(18) ?
O21 S21 C211 . . 107.1(2) ?
C20 S21 C211 . . 96.7(2) ?
O22 S22 C21 . . 105.92(18) ?
O22 S22 C221 . . 105.50(19) ?
C21 S22 C221 . . 98.2(2) ?
O23 S23 C22 . . 108.47(18) ?
O23 S23 C231 . . 106.25(19) ?
C22 S23 C231 . . 97.1(2) ?
C10 Fe1 C11 . . 41.69(17) ?
C10 Fe1 C12 . . 69.95(17) ?
C11 Fe1 C12 . . 41.78(17) ?
C10 Fe1 C19 . . 122.4(2) ?
C11 Fe1 C19 . . 107.60(19) ?
C12 Fe1 C19 . . 124.09(19) ?
C10 Fe1 C14 . . 41.22(16) ?
C11 Fe1 C14 . . 69.42(17) ?
C12 Fe1 C14 . . 68.76(17) ?
C19 Fe1 C14 . . 158.4(2) ?
C10 Fe1 C17 . . 123.14(19) ?
C11 Fe1 C17 . . 160.29(19) ?
C12 Fe1 C17 . . 156.74(18) ?
C19 Fe1 C17 . . 67.9(2) ?
C14 Fe1 C17 . . 107.30(19) ?
C10 Fe1 C18 . . 107.16(18) ?
C11 Fe1 C18 . . 123.95(19) ?
C12 Fe1 C18 . . 161.33(18) ?
C19 Fe1 C18 . . 40.9(2) ?
C14 Fe1 C18 . . 121.94(19) ?
C17 Fe1 C18 . . 40.15(19) ?
C10 Fe1 C15 . . 157.9(2) ?
C11 Fe1 C15 . . 121.47(19) ?
C12 Fe1 C15 . . 106.85(19) ?
C19 Fe1 C15 . . 40.3(2) ?
C14 Fe1 C15 . . 159.6(2) ?
C17 Fe1 C15 . . 68.4(2) ?
C18 Fe1 C15 . . 68.5(2) ?
C10 Fe1 C13 . . 69.07(17) ?
C11 Fe1 C13 . . 69.40(17) ?
C12 Fe1 C13 . . 40.86(16) ?
C19 Fe1 C13 . . 160.4(2) ?
C14 Fe1 C13 . . 40.26(17) ?
C17 Fe1 C13 . . 121.42(18) ?
C18 Fe1 C13 . . 156.78(18) ?
C15 Fe1 C13 . . 123.56(19) ?
C10 Fe1 C16 . . 159.79(18) ?
C11 Fe1 C16 . . 157.20(19) ?
C12 Fe1 C16 . . 120.77(18) ?
C19 Fe1 C16 . . 67.9(2) ?
C14 Fe1 C16 . . 123.12(19) ?
C17 Fe1 C16 . . 40.82(19) ?
C18 Fe1 C16 . . 68.3(2) ?
C15 Fe1 C16 . . 40.6(2) ?
C13 Fe1 C16 . . 106.89(19) ?
C22 Fe2 C21 . . 41.59(17) ?
C22 Fe2 C20 . . 70.18(17) ?
C21 Fe2 C20 . . 41.98(16) ?
C22 Fe2 C28 . . 157.3(2) ?
C21 Fe2 C28 . . 159.0(2) ?
C20 Fe2 C28 . . 120.9(2) ?
C22 Fe2 C29 . . 161.1(2) ?
C21 Fe2 C29 . . 123.7(2) ?
C20 Fe2 C29 . . 106.5(2) ?
C28 Fe2 C29 . . 40.5(2) ?
C22 Fe2 C27 . . 123.3(2) ?
C21 Fe2 C27 . . 160.3(2) ?
C20 Fe2 C27 . . 156.59(19) ?
C28 Fe2 C27 . . 39.6(2) ?
C29 Fe2 C27 . . 67.1(2) ?
C22 Fe2 C25 . . 124.8(2) ?
C21 Fe2 C25 . . 109.6(2) ?
C20 Fe2 C25 . . 124.3(2) ?
C28 Fe2 C25 . . 67.8(2) ?
C29 Fe2 C25 . . 40.9(3) ?
C27 Fe2 C25 . . 66.5(2) ?
C22 Fe2 C23 . . 41.20(16) ?
C21 Fe2 C23 . . 69.49(17) ?
C20 Fe2 C23 . . 69.21(17) ?
C28 Fe2 C23 . . 120.5(2) ?
C29 Fe2 C23 . . 156.4(2) ?
C27 Fe2 C23 . . 107.2(2) ?
C25 Fe2 C23 . . 160.0(3) ?
C22 Fe2 C24 . . 69.06(17) ?
C21 Fe2 C24 . . 69.46(17) ?
C20 Fe2 C24 . . 41.05(16) ?
C28 Fe2 C24 . . 105.3(2) ?
C29 Fe2 C24 . . 121.3(2) ?
C27 Fe2 C24 . . 121.4(2) ?
C25 Fe2 C24 . . 159.3(3) ?
C23 Fe2 C24 . . 40.40(16) ?
C22 Fe2 C26 . . 109.5(2) ?
C21 Fe2 C26 . . 125.5(2) ?
C20 Fe2 C26 . . 161.4(2) ?
C28 Fe2 C26 . . 66.8(2) ?
C29 Fe2 C26 . . 67.5(2) ?
C27 Fe2 C26 . . 39.1(2) ?
C25 Fe2 C26 . . 39.7(3) ?
C23 Fe2 C26 . . 123.5(2) ?
C24 Fe2 C26 . . 157.3(2) ?

loop_
_geom_bond_atom_site_label_1
_geom_bond_atom_site_label_2
_geom_bond_site_symmetry_2
_geom_bond_distance
_geom_bond_publ_flag
C10 C14 . 1.428(6) ?
C10 C11 . 1.436(6) ?
C10 S11 . 1.780(4) ?
C10 Fe1 . 2.017(4) ?
C11 C12 . 1.444(6) ?
C11 S12 . 1.773(4) ?
C11 Fe1 . 2.019(4) ?
C12 C13 . 1.426(6) ?
C12 S13 . 1.792(4) ?
C12 Fe1 . 2.030(4) ?
C13 C14 . 1.409(6) ?
C13 Fe1 . 2.054(4) ?
C13 H13 . 0.9500 ?
C14 Fe1 . 2.039(4) ?
C14 H14 . 0.9500 ?
C15 C19 . 1.408(8) ?
C15 C16 . 1.425(7) ?
C15 Fe1 . 2.047(5) ?
C15 H15 . 0.9500 ?
C16 C17 . 1.431(7) ?
C16 Fe1 . 2.057(5) ?
C16 H16 . 0.9500 ?
C17 C18 . 1.404(7) ?
C17 Fe1 . 2.045(5) ?
C17 H17 . 0.9500 ?
C18 C19 . 1.426(7) ?
C18 Fe1 . 2.046(4) ?
C18 H18 . 0.9500 ?
C19 Fe1 . 2.039(5) ?
C19 H19 . 0.9500 ?
C20 C24 . 1.427(6) ?
C20 C21 . 1.443(6) ?
C20 S21 . 1.788(4) ?
C20 Fe2 . 2.020(4) ?
C21 C22 . 1.426(6) ?
C21 S22 . 1.776(4) ?
C21 Fe2 . 2.009(4) ?
C22 C23 . 1.428(6) ?
C22 S23 . 1.791(4) ?
C22 Fe2 . 2.008(4) ?
C23 C24 . 1.415(6) ?
C23 Fe2 . 2.048(4) ?
C23 H23 . 0.9500 ?
C24 Fe2 . 2.049(4) ?
C24 H24 . 0.9500 ?
C25 C26 . 1.391(9) ?
C25 C29 . 1.424(10) ?
C25 Fe2 . 2.039(5) ?
C25 H25 . 0.9500 ?
C26 C27 . 1.371(7) ?
C26 Fe2 . 2.054(5) ?
C26 H26 . 0.9500 ?
C27 C28 . 1.381(7) ?
C27 Fe2 . 2.038(5) ?
C27 H27 . 0.9500 ?
C28 C29 . 1.409(8) ?
C28 Fe2 . 2.036(5) ?
C28 H28 . 0.9500 ?
C29 Fe2 . 2.038(5) ?
C29 H29 . 0.9500 ?
C111 C116 . 1.383(6) ?
C111 C112 . 1.403(6) ?
C111 S11 . 1.778(5) ?
C112 C113 . 1.377(7) ?
C112 H112 . 0.9500 ?
C113 C114 . 1.383(7) ?
C113 H113 . 0.9500 ?
C114 C115 . 1.387(7) ?
C114 C117 . 1.509(7) ?
C115 C116 . 1.392(7) ?
C115 H115 . 0.9500 ?
C116 H116 . 0.9500 ?
C117 H11A . 0.9800 ?
C117 H11B . 0.9800 ?
C117 H11C . 0.9800 ?
C121 C126 . 1.383(6) ?
C121 C122 . 1.385(6) ?
C121 S12 . 1.806(5) ?
C122 C123 . 1.378(6) ?
C122 H122 . 0.9500 ?
C123 C124 . 1.395(6) ?
C123 H123 . 0.9500 ?
C124 C125 . 1.396(6) ?
C124 C127 . 1.514(6) ?
C125 C126 . 1.384(6) ?
C125 H125 . 0.9500 ?
C126 H126 . 0.9500 ?
C127 H12A . 0.9800 ?
C127 H12B . 0.9800 ?
C127 H12C . 0.9800 ?
C131 C132 . 1.382(6) ?
C131 C136 . 1.387(6) ?
C131 S13 . 1.796(4) ?
C132 C133 . 1.394(6) ?
C132 H132 . 0.9500 ?
C133 C134 . 1.387(6) ?
C133 H133 . 0.9500 ?
C134 C135 . 1.413(6) ?
C134 C137 . 1.507(6) ?
C135 C136 . 1.371(6) ?
C135 H135 . 0.9500 ?
C136 H136 . 0.9500 ?
C137 H13A . 0.9800 ?
C137 H13B . 0.9800 ?
C137 H13C . 0.9800 ?
C211 C216 . 1.381(6) ?
C211 C212 . 1.389(7) ?
C211 S21 . 1.803(5) ?
C212 C213 . 1.389(7) ?
C212 H212 . 0.9500 ?
C213 C214 . 1.379(7) ?
C213 H213 . 0.9500 ?
C214 C215 . 1.397(7) ?
C214 C217 . 1.525(7) ?
C215 C216 . 1.383(7) ?
C215 H215 . 0.9500 ?
C216 H216 . 0.9500 ?
C217 H21A . 0.9800 ?
C217 H21B . 0.9800 ?
C217 H21C . 0.9800 ?
C221 C226 . 1.384(6) ?
C221 C222 . 1.399(6) ?
C221 S22 . 1.797(5) ?
C222 C223 . 1.388(6) ?
C222 H222 . 0.9500 ?
C223 C224 . 1.380(6) ?
C223 H223 . 0.9500 ?
C224 C225 . 1.406(6) ?
C224 C227 . 1.502(6) ?
C225 C226 . 1.384(6) ?
C225 H225 . 0.9500 ?
C226 H226 . 0.9500 ?
C227 H22A . 0.9800 ?
C227 H22B . 0.9800 ?
C227 H22C . 0.9800 ?
C231 C236 . 1.381(6) ?
C231 C232 . 1.392(6) ?
C231 S23 . 1.796(4) ?
C232 C233 . 1.382(6) ?
C232 H232 . 0.9500 ?
C233 C234 . 1.385(6) ?
C233 H233 . 0.9500 ?
C234 C235 . 1.393(6) ?
C234 C237 . 1.502(7) ?
C235 C236 . 1.385(7) ?
C235 H235 . 0.9500 ?
C236 H236 . 0.9500 ?
C237 H23A . 0.9800 ?
C237 H23B . 0.9800 ?
C237 H23C . 0.9800 ?
O11 S11 . 1.486(3) ?
O12 S12 . 1.496(3) ?
O13 S13 . 1.494(3) ?
O21 S21 . 1.492(3) ?
O22 S22 . 1.495(3) ?
O23 S23 . 1.486(3) ?

loop_
_geom_torsion_atom_site_label_1
_geom_torsion_atom_site_label_2
_geom_torsion_atom_site_label_3
_geom_torsion_atom_site_label_4
_geom_torsion_site_symmetry_1
_geom_torsion_site_symmetry_2
_geom_torsion_site_symmetry_3
_geom_torsion_site_symmetry_4
_geom_torsion
_geom_torsion_publ_flag
C14 C10 C11 C12 . . . . -0.8(5) ?
S11 C10 C11 C12 . . . . 175.3(3) ?
Fe1 C10 C11 C12 . . . . 59.2(3) ?
C14 C10 C11 S12 . . . . 179.5(3) ?
S11 C10 C11 S12 . . . . -4.4(6) ?
Fe1 C10 C11 S12 . . . . -120.5(4) ?
C14 C10 C11 Fe1 . . . . -60.0(3) ?
S11 C10 C11 Fe1 . . . . 116.1(4) ?
C10 C11 C12 C13 . . . . 0.9(5) ?
S12 C11 C12 C13 . . . . -179.4(3) ?
Fe1 C11 C12 C13 . . . . 59.8(3) ?
C10 C11 C12 S13 . . . . -175.5(3) ?
S12 C11 C12 S13 . . . . 4.2(6) ?
Fe1 C11 C12 S13 . . . . -116.6(4) ?
C10 C11 C12 Fe1 . . . . -59.0(3) ?
S12 C11 C12 Fe1 . . . . 120.8(4) ?
C11 C12 C13 C14 . . . . -0.6(5) ?
S13 C12 C13 C14 . . . . 176.1(3) ?
Fe1 C12 C13 C14 . . . . 58.1(3) ?
C11 C12 C13 Fe1 . . . . -58.7(3) ?
S13 C12 C13 Fe1 . . . . 118.0(3) ?
C12 C13 C14 C10 . . . . 0.2(5) ?
Fe1 C13 C14 C10 . . . . 57.9(3) ?
C12 C13 C14 Fe1 . . . . -57.7(3) ?
C11 C10 C14 C13 . . . . 0.4(5) ?
S11 C10 C14 C13 . . . . -176.0(3) ?
Fe1 C10 C14 C13 . . . . -59.0(3) ?
C11 C10 C14 Fe1 . . . . 59.4(3) ?
S11 C10 C14 Fe1 . . . . -117.0(3) ?
C19 C15 C16 C17 . . . . 0.6(5) ?
Fe1 C15 C16 C17 . . . . -58.9(3) ?
C19 C15 C16 Fe1 . . . . 59.5(3) ?
C15 C16 C17 C18 . . . . -0.5(5) ?
Fe1 C16 C17 C18 . . . . -59.5(3) ?
C15 C16 C17 Fe1 . . . . 59.0(3) ?
C16 C17 C18 C19 . . . . 0.2(5) ?
Fe1 C17 C18 C19 . . . . -59.4(3) ?
C16 C17 C18 Fe1 . . . . 59.6(3) ?
C16 C15 C19 C18 . . . . -0.5(6) ?
Fe1 C15 C19 C18 . . . . 59.3(3) ?
C16 C15 C19 Fe1 . . . . -59.9(3) ?
C17 C18 C19 C15 . . . . 0.2(6) ?
Fe1 C18 C19 C15 . . . . -59.5(4) ?
C17 C18 C19 Fe1 . . . . 59.8(3) ?
C24 C20 C21 C22 . . . . 1.4(5) ?
S21 C20 C21 C22 . . . . -172.3(3) ?
Fe2 C20 C21 C22 . . . . -58.8(3) ?
C24 C20 C21 S22 . . . . -173.9(3) ?
S21 C20 C21 S22 . . . . 12.5(6) ?
Fe2 C20 C21 S22 . . . . 125.9(3) ?
C24 C20 C21 Fe2 . . . . 60.2(3) ?
S21 C20 C21 Fe2 . . . . -113.5(4) ?
C20 C21 C22 C23 . . . . -1.5(5) ?
S22 C21 C22 C23 . . . . 173.6(3) ?
Fe2 C21 C22 C23 . . . . -60.4(3) ?
C20 C21 C22 S23 . . . . 173.9(3) ?
S22 C21 C22 S23 . . . . -11.0(7) ?
Fe2 C21 C22 S23 . . . . 115.0(4) ?
C20 C21 C22 Fe2 . . . . 59.0(3) ?
S22 C21 C22 Fe2 . . . . -126.0(4) ?
C21 C22 C23 C24 . . . . 1.0(5) ?
S23 C22 C23 C24 . . . . -174.8(3) ?
Fe2 C22 C23 C24 . . . . -58.4(3) ?
C21 C22 C23 Fe2 . . . . 59.4(3) ?
S23 C22 C23 Fe2 . . . . -116.3(3) ?
C22 C23 C24 C20 . . . . -0.1(5) ?
Fe2 C23 C24 C20 . . . . -57.3(3) ?
C22 C23 C24 Fe2 . . . . 57.2(3) ?
C21 C20 C24 C23 . . . . -0.8(5) ?
S21 C20 C24 C23 . . . . 173.3(3) ?
Fe2 C20 C24 C23 . . . . 58.2(3) ?
C21 C20 C24 Fe2 . . . . -59.0(3) ?
S21 C20 C24 Fe2 . . . . 115.1(3) ?
C29 C25 C26 C27 . . . . -0.5(6) ?
Fe2 C25 C26 C27 . . . . 59.4(4) ?
C29 C25 C26 Fe2 . . . . -59.9(4) ?
C25 C26 C27 C28 . . . . 0.3(6) ?
Fe2 C26 C27 C28 . . . . 59.6(4) ?
C25 C26 C27 Fe2 . . . . -59.2(4) ?
C26 C27 C28 C29 . . . . 0.0(6) ?
Fe2 C27 C28 C29 . . . . 60.1(4) ?
C26 C27 C28 Fe2 . . . . -60.1(4) ?
C27 C28 C29 C25 . . . . -0.3(6) ?
Fe2 C28 C29 C25 . . . . 60.1(4) ?
C27 C28 C29 Fe2 . . . . -60.4(4) ?
C26 C25 C29 C28 . . . . 0.5(6) ?
Fe2 C25 C29 C28 . . . . -60.2(4) ?
C26 C25 C29 Fe2 . . . . 60.7(4) ?
C116 C111 C112 C113 . . . . 2.3(7) ?
S11 C111 C112 C113 . . . . 179.9(4) ?
C111 C112 C113 C114 . . . . -1.5(7) ?
C112 C113 C114 C115 . . . . 0.5(7) ?
C112 C113 C114 C117 . . . . -177.8(4) ?
C113 C114 C115 C116 . . . . -0.3(7) ?
C117 C114 C115 C116 . . . . 178.0(4) ?
C112 C111 C116 C115 . . . . -2.1(7) ?
S11 C111 C116 C115 . . . . -179.7(4) ?
C114 C115 C116 C111 . . . . 1.1(7) ?
C126 C121 C122 C123 . . . . -1.4(7) ?
S12 C121 C122 C123 . . . . -179.4(3) ?
C121 C122 C123 C124 . . . . 1.3(7) ?
C122 C123 C124 C125 . . . . -0.9(6) ?
C122 C123 C124 C127 . . . . 178.6(4) ?
C123 C124 C125 C126 . . . . 0.6(6) ?
C127 C124 C125 C126 . . . . -178.9(4) ?
C122 C121 C126 C125 . . . . 1.1(6) ?
S12 C121 C126 C125 . . . . 178.9(3) ?
C124 C125 C126 C121 . . . . -0.7(6) ?
C136 C131 C132 C133 . . . . 1.2(6) ?
S13 C131 C132 C133 . . . . -178.6(3) ?
C131 C132 C133 C134 . . . . 0.1(6) ?
C132 C133 C134 C135 . . . . -0.9(7) ?
C132 C133 C134 C137 . . . . 178.7(4) ?
C133 C134 C135 C136 . . . . 0.4(7) ?
C137 C134 C135 C136 . . . . -179.2(4) ?
C134 C135 C136 C131 . . . . 0.9(7) ?
C132 C131 C136 C135 . . . . -1.7(7) ?
S13 C131 C136 C135 . . . . 178.1(3) ?
C216 C211 C212 C213 . . . . 0.7(7) ?
S21 C211 C212 C213 . . . . -179.4(3) ?
C211 C212 C213 C214 . . . . 0.2(7) ?
C212 C213 C214 C215 . . . . -1.6(7) ?
C212 C213 C214 C217 . . . . 177.9(5) ?
C213 C214 C215 C216 . . . . 2.1(7) ?
C217 C214 C215 C216 . . . . -177.4(4) ?
C212 C211 C216 C215 . . . . -0.1(7) ?
S21 C211 C216 C215 . . . . 180.0(4) ?
C214 C215 C216 C211 . . . . -1.3(7) ?
C226 C221 C222 C223 . . . . -1.8(6) ?
S22 C221 C222 C223 . . . . 178.8(3) ?
C221 C222 C223 C224 . . . . 1.4(7) ?
C222 C223 C224 C225 . . . . -0.7(7) ?
C222 C223 C224 C227 . . . . 179.1(4) ?
C223 C224 C225 C226 . . . . 0.4(6) ?
C227 C224 C225 C226 . . . . -179.4(4) ?
C224 C225 C226 C221 . . . . -0.8(6) ?
C222 C221 C226 C225 . . . . 1.5(6) ?
S22 C221 C226 C225 . . . . -179.1(3) ?
C236 C231 C232 C233 . . . . -2.0(7) ?
S23 C231 C232 C233 . . . . 178.7(3) ?
C231 C232 C233 C234 . . . . 0.1(7) ?
C232 C233 C234 C235 . . . . 1.2(7) ?
C232 C233 C234 C237 . . . . -179.1(4) ?
C233 C234 C235 C236 . . . . -0.4(7) ?
C237 C234 C235 C236 . . . . 179.9(4) ?
C232 C231 C236 C235 . . . . 2.8(7) ?
S23 C231 C236 C235 . . . . -177.9(3) ?
C234 C235 C236 C231 . . . . -1.5(7) ?
C116 C111 S11 O11 . . . . 3.1(4) ?
C112 C111 S11 O11 . . . . -174.5(3) ?
C116 C111 S11 C10 . . . . -108.3(4) ?
C112 C111 S11 C10 . . . . 74.1(4) ?
C14 C10 S11 O11 . . . . 139.1(4) ?
C11 C10 S11 O11 . . . . -36.5(5) ?
Fe1 C10 S11 O11 . . . . 52.6(3) ?
C14 C10 S11 C111 . . . . -110.5(4) ?
C11 C10 S11 C111 . . . . 74.0(4) ?
Fe1 C10 S11 C111 . . . . 163.0(2) ?
C10 C11 S12 O12 . . . . 158.8(4) ?
C12 C11 S12 O12 . . . . -20.9(4) ?
Fe1 C11 S12 O12 . . . . 68.6(3) ?
C10 C11 S12 C121 . . . . -91.0(4) ?
C12 C11 S12 C121 . . . . 89.3(4) ?
Fe1 C11 S12 C121 . . . . 178.8(3) ?
C126 C121 S12 O12 . . . . 108.2(4) ?
C122 C121 S12 O12 . . . . -74.0(4) ?
C126 C121 S12 C11 . . . . -1.3(4) ?
C122 C121 S12 C11 . . . . 176.5(3) ?
C13 C12 S13 O13 . . . . -4.4(4) ?
C11 C12 S13 O13 . . . . 171.6(4) ?
Fe1 C12 S13 O13 . . . . 82.2(3) ?
C13 C12 S13 C131 . . . . 104.3(4) ?
C11 C12 S13 C131 . . . . -79.8(4) ?
Fe1 C12 S13 C131 . . . . -169.2(2) ?
C132 C131 S13 O13 . . . . -139.5(3) ?
C136 C131 S13 O13 . . . . 40.6(4) ?
C132 C131 S13 C12 . . . . 114.7(4) ?
C136 C131 S13 C12 . . . . -65.1(4) ?
C24 C20 S21 O21 . . . . -14.2(4) ?
C21 C20 S21 O21 . . . . 158.5(4) ?
Fe2 C20 S21 O21 . . . . 72.0(3) ?
C24 C20 S21 C211 . . . . 95.2(4) ?
C21 C20 S21 C211 . . . . -92.0(4) ?
Fe2 C20 S21 C211 . . . . -178.5(2) ?
C216 C211 S21 O21 . . . . 34.9(4) ?
C212 C211 S21 O21 . . . . -145.0(4) ?
C216 C211 S21 C20 . . . . -71.5(4) ?
C212 C211 S21 C20 . . . . 108.5(4) ?
C22 C21 S22 O22 . . . . 159.9(4) ?
C20 C21 S22 O22 . . . . -25.8(4) ?
Fe2 C21 S22 O22 . . . . 65.9(3) ?
C22 C21 S22 C221 . . . . -91.3(4) ?
C20 C21 S22 C221 . . . . 83.0(4) ?
Fe2 C21 S22 C221 . . . . 174.7(3) ?
C226 C221 S22 O22 . . . . 114.1(4) ?
C222 C221 S22 O22 . . . . -66.5(3) ?
C226 C221 S22 C21 . . . . 5.0(4) ?
C222 C221 S22 C21 . . . . -175.6(3) ?
C21 C22 S23 O23 . . . . -37.2(5) ?
C23 C22 S23 O23 . . . . 137.6(4) ?
Fe2 C22 S23 O23 . . . . 50.8(3) ?
C21 C22 S23 C231 . . . . 72.6(4) ?
C23 C22 S23 C231 . . . . -112.6(4) ?
Fe2 C22 S23 C231 . . . . 160.6(2) ?
C236 C231 S23 O23 . . . . -173.9(3) ?
C232 C231 S23 O23 . . . . 5.4(4) ?
C236 C231 S23 C22 . . . . 74.4(4) ?
C232 C231 S23 C22 . . . . -106.2(4) ?
